data_7013072
loop_
_publ_author_name
'Mason R. Haneline'
'Julie B. King'
'Fran\,cois P. Gabba\"i'

_publ_section_title
;
 Methyl substituted benzene adducts of trimeric perfluoro-o-phenylene
 mercury
;
_journal_issue 13
_journal_name_full 'Dalton Trans.'
_journal_page_first 2686
_journal_page_last 2690
_journal_paper_doi 10.1039/b304023b
_journal_year 2003
_chemical_formula_sum 'C27 H12 F12 Hg3'
_chemical_formula_weight 1166.14
_chemical_name_common (o-C6F4Hg)3-1,3,5(CH3)3(C6H3)
_chemical_name_systematic
;
?
;
_space_group_IT_number 14
_symmetry_cell_setting monoclinic
_symmetry_space_group_name_Hall '-P 2ybc'
_symmetry_space_group_name_H-M 'P 1 21/c 1'
_atom_sites_solution_hydrogens geom
_atom_sites_solution_primary direct
_atom_sites_solution_secondary difmap
_audit_creation_method SHELXL-97
_cell_angle_alpha 90.00
_cell_angle_beta 96.43(3)
_cell_angle_gamma 90.00
_cell_formula_units_Z 4
_cell_length_a 16.453(3)
_cell_length_b 7.3780(15)
_cell_length_c 22.030(4)
_cell_measurement_temperature 293(2)
_cell_volume 2657.4(9)
_computing_structure_refinement 'SHELXL-97 (Sheldrick, 1997)'
_computing_structure_solution 'SHELXS-97 (Sheldrick, 1990)'
_diffrn_ambient_temperature 293(2)
_diffrn_measured_fraction_theta_full 0.909
_diffrn_measured_fraction_theta_max 0.909
_diffrn_radiation_monochromator graphite
_diffrn_radiation_source 'fine-focus sealed tube'
_diffrn_radiation_type MoK\a
_diffrn_radiation_wavelength 0.71073
_diffrn_reflns_av_R_equivalents 0.0508
_diffrn_reflns_av_sigmaI/netI 0.0349
_diffrn_reflns_limit_h_max 19
_diffrn_reflns_limit_h_min -22
_diffrn_reflns_limit_k_max 9
_diffrn_reflns_limit_k_min -9
_diffrn_reflns_limit_l_max 29
_diffrn_reflns_limit_l_min -29
_diffrn_reflns_number 29640
_diffrn_reflns_theta_full 28.84
_diffrn_reflns_theta_max 28.84
_diffrn_reflns_theta_min 1.25
_exptl_absorpt_coefficient_mu 17.391
_exptl_absorpt_correction_T_max 1.0
_exptl_absorpt_correction_T_min 0.252773
_exptl_absorpt_correction_type SADABS
_exptl_crystal_density_diffrn 2.915
_exptl_crystal_density_method 'not measured'
_exptl_crystal_F_000 2088
_exptl_crystal_size_max 0.25
_exptl_crystal_size_mid 0.22
_exptl_crystal_size_min 0.40
_refine_diff_density_max 3.708
_refine_diff_density_min -1.449
_refine_diff_density_rms 0.253
_refine_ls_extinction_method none
_refine_ls_goodness_of_fit_ref 0.980
_refine_ls_hydrogen_treatment mixed
_refine_ls_matrix_type full
_refine_ls_number_parameters 379
_refine_ls_number_reflns 6307
_refine_ls_number_restraints 0
_refine_ls_restrained_S_all 0.980
_refine_ls_R_factor_all 0.0565
_refine_ls_R_factor_gt 0.0420
_refine_ls_shift/su_max 0.001
_refine_ls_shift/su_mean 0.000
_refine_ls_structure_factor_coef Fsqd
_refine_ls_weighting_details 'calc w=1/[\s^2^(Fo^2^)+(0.0747P)^2^+0.0000P] where P=(Fo^2^+2Fc^2^)/3'
_refine_ls_weighting_scheme calc
_refine_ls_wR_factor_gt 0.1035
_refine_ls_wR_factor_ref 0.1144
_reflns_number_gt 4633
_reflns_number_total 6307
_reflns_threshold_expression >2sigma(I)
_cod_data_source_file b304023b.txt
_cod_data_source_block compound_6
_cod_depositor_comments
;
The following automatic conversions were performed:
'_symmetry_cell_setting' value 'Monoclinic' changed to 'monoclinic'
according to '/home/saulius/struct/CIF-dictionaries/cif_core.dic'
dictionary named 'cif_core.dic' version 2.4.1 from 2010-06-29.

Automatic conversion script
Id: cif_fix_enum 1527 2010-12-29 10:47:43Z saulius 
;
_cod_original_sg_symbol_H-M P2(1)/c
_cod_database_code 7013072

loop_
_symmetry_equiv_pos_as_xyz
'x, y, z'
'-x, y+1/2, -z+1/2'
'-x, -y, -z'
'x, -y-1/2, z-1/2'

loop_
_atom_site_label
_atom_site_type_symbol
_atom_site_fract_x
_atom_site_fract_y
_atom_site_fract_z
_atom_site_U_iso_or_equiv
_atom_site_adp_type
_atom_site_occupancy
_atom_site_symmetry_multiplicity
_atom_site_calc_flag
_atom_site_refinement_flags
_atom_site_disorder_assembly
_atom_site_disorder_group
Hg1 Hg 0.31864(2) 0.52856(4) 0.477092(13) 0.04824(11) Uani 1 1 d . . .
Hg2 Hg 0.187993(19) 0.39678(4) 0.339989(14) 0.04986(11) Uani 1 1 d . . .
Hg3 Hg 0.11987(2) 0.34160(5) 0.487949(14) 0.05472(11) Uani 1 1 d . . .
F3 F 0.0953(4) 0.3188(9) 0.6261(2) 0.0862(18) Uani 1 1 d . . .
F4 F 0.1906(4) 0.4179(9) 0.7293(2) 0.0824(17) Uani 1 1 d . . .
F5 F 0.3397(4) 0.5649(9) 0.7225(2) 0.0830(18) Uani 1 1 d . . .
F6 F 0.3944(3) 0.6171(7) 0.6123(2) 0.0678(14) Uani 1 1 d . . .
F9 F 0.4835(3) 0.6650(8) 0.4338(3) 0.0728(15) Uani 1 1 d . . .
F10 F 0.5361(3) 0.6997(7) 0.3232(3) 0.0718(14) Uani 1 1 d . . .
F11 F 0.4396(4) 0.5945(8) 0.2207(2) 0.0743(15) Uani 1 1 d . . .
F12 F 0.2896(4) 0.4611(9) 0.2298(2) 0.0769(16) Uani 1 1 d . . .
F15 F 0.0339(3) 0.3023(9) 0.2425(2) 0.0779(16) Uani 1 1 d . . .
F16 F -0.1171(3) 0.1816(9) 0.2559(2) 0.0823(17) Uani 1 1 d . . .
F17 F -0.1632(4) 0.1196(10) 0.3674(3) 0.093(2) Uani 1 1 d . . .
F18 F -0.0567(4) 0.1906(11) 0.4682(3) 0.093(2) Uani 1 1 d . . .
C1 C 0.2751(5) 0.4991(10) 0.5612(4) 0.0477(17) Uani 1 1 d . . .
C2 C 0.1949(5) 0.4168(12) 0.5646(4) 0.0513(19) Uani 1 1 d . . .
C3 C 0.1706(6) 0.3943(12) 0.6214(4) 0.057(2) Uani 1 1 d . . .
C4 C 0.2176(6) 0.4407(13) 0.6746(4) 0.060(2) Uani 1 1 d . . .
C5 C 0.2930(6) 0.5180(13) 0.6706(4) 0.060(2) Uani 1 1 d . . .
C6 C 0.3202(5) 0.5453(11) 0.6139(4) 0.0519(19) Uani 1 1 d . . .
C7 C 0.3054(5) 0.4981(11) 0.3375(4) 0.053(2) Uani 1 1 d . . .
C8 C 0.3564(5) 0.5477(10) 0.3906(4) 0.0476(18) Uani 1 1 d . . .
C9 C 0.4324(5) 0.6133(10) 0.3835(4) 0.0492(18) Uani 1 1 d . . .
C10 C 0.4608(6) 0.6306(11) 0.3272(4) 0.057(2) Uani 1 1 d . . .
C11 C 0.4127(5) 0.5768(11) 0.2759(4) 0.0513(19) Uani 1 1 d . . .
C12 C 0.3358(6) 0.5123(12) 0.2823(4) 0.056(2) Uani 1 1 d . . .
C13 C 0.0459(5) 0.2817(12) 0.4084(4) 0.0516(18) Uani 1 1 d . . .
C14 C 0.0705(5) 0.3120(11) 0.3493(4) 0.0515(19) Uani 1 1 d . . .
C15 C 0.0145(6) 0.2754(13) 0.3010(4) 0.058(2) Uani 1 1 d . . .
C16 C -0.0644(6) 0.2115(13) 0.3055(4) 0.063(2) Uani 1 1 d . . .
C17 C -0.0875(5) 0.1850(13) 0.3622(4) 0.063(2) Uani 1 1 d . . .
C18 C -0.0314(6) 0.2187(14) 0.4118(4) 0.064(2) Uani 1 1 d . . .
C01 C 0.2212(6) -0.0603(12) 0.4209(4) 0.057(2) Uani 1 1 d . . .
C02 C 0.2384(6) -0.0419(10) 0.4837(4) 0.054(2) Uani 1 1 d . . .
H02A H 0.1988 -0.0740 0.5088 0.065 Uiso 1 1 calc R . .
C03 C 0.3135(6) 0.0236(11) 0.5102(4) 0.0523(19) Uani 1 1 d . . .
C04 C 0.3717(6) 0.0692(11) 0.4710(4) 0.058(2) Uani 1 1 d . . .
H04A H 0.4226 0.1118 0.4875 0.070 Uiso 1 1 calc R . .
C05 C 0.3554(6) 0.0525(11) 0.4083(4) 0.056(2) Uani 1 1 d . . .
C06 C 0.2789(7) -0.0104(12) 0.3838(4) 0.063(2) Uani 1 1 d . . .
H06A H 0.2668 -0.0186 0.3416 0.076 Uiso 1 1 calc R . .
C07 C 0.1381(6) -0.1412(14) 0.3930(5) 0.072(3) Uani 1 1 d . . .
H07A H 0.1362 -0.1439 0.3493 0.107 Uiso 1 1 calc R . .
H07B H 0.0942 -0.0675 0.4044 0.107 Uiso 1 1 calc R . .
H07C H 0.1326 -0.2621 0.4081 0.107 Uiso 1 1 calc R . .
C08 C 0.3337(7) 0.0397(13) 0.5780(4) 0.069(3) Uani 1 1 d . . .
H08A H 0.2874 0.0025 0.5979 0.104 Uiso 1 1 calc R . .
H08B H 0.3470 0.1633 0.5884 0.104 Uiso 1 1 calc R . .
H08C H 0.3797 -0.0365 0.5911 0.104 Uiso 1 1 calc R . .
C09 C 0.4194(7) 0.1001(14) 0.3673(5) 0.079(3) Uani 1 1 d . . .
H09A H 0.4681 0.1408 0.3916 0.119 Uiso 1 1 calc R . .
H09B H 0.3992 0.1948 0.3398 0.119 Uiso 1 1 calc R . .
H09C H 0.4319 -0.0049 0.3443 0.119 Uiso 1 1 calc R . .

loop_
_atom_site_aniso_label
_atom_site_aniso_U_11
_atom_site_aniso_U_22
_atom_site_aniso_U_33
_atom_site_aniso_U_23
_atom_site_aniso_U_13
_atom_site_aniso_U_12
Hg1 0.0478(2) 0.05542(18) 0.04178(17) 0.00253(12) 0.00642(13) 0.00245(13)
Hg2 0.04148(19) 0.0638(2) 0.04469(18) 0.00042(13) 0.00646(13) -0.00044(13)
Hg3 0.0456(2) 0.0764(2) 0.04179(18) 0.00052(14) 0.00319(14) -0.00160(15)
F3 0.076(4) 0.131(5) 0.054(3) 0.004(3) 0.014(3) -0.023(4)
F4 0.094(5) 0.112(4) 0.044(3) -0.003(3) 0.020(3) -0.010(4)
F5 0.099(5) 0.101(4) 0.045(3) -0.010(3) -0.009(3) -0.015(4)
F6 0.066(4) 0.070(3) 0.066(3) 0.000(2) 0.000(3) -0.013(3)
F9 0.064(4) 0.085(4) 0.068(3) -0.003(3) 0.001(3) -0.017(3)
F10 0.049(3) 0.078(3) 0.092(4) 0.011(3) 0.023(3) -0.007(3)
F11 0.071(4) 0.102(4) 0.055(3) 0.010(3) 0.028(3) 0.003(3)
F12 0.069(4) 0.118(5) 0.044(3) -0.003(3) 0.009(3) -0.003(3)
F15 0.064(4) 0.118(5) 0.052(3) -0.010(3) 0.007(3) -0.008(3)
F16 0.063(4) 0.111(5) 0.068(4) -0.018(3) -0.015(3) -0.014(3)
F17 0.049(3) 0.142(6) 0.083(4) 0.002(4) -0.006(3) -0.028(4)
F18 0.056(4) 0.165(6) 0.060(3) 0.009(4) 0.014(3) -0.024(4)
C1 0.040(4) 0.054(4) 0.049(4) 0.000(3) 0.005(3) 0.005(3)
C2 0.049(5) 0.062(5) 0.043(4) 0.001(3) 0.007(4) 0.009(4)
C3 0.056(6) 0.073(5) 0.044(5) 0.002(4) 0.014(4) 0.001(4)
C4 0.063(6) 0.077(6) 0.041(4) 0.004(4) 0.012(4) 0.003(5)
C5 0.068(6) 0.073(6) 0.037(4) -0.004(4) -0.007(4) 0.007(5)
C6 0.049(5) 0.052(4) 0.053(5) 0.002(3) -0.001(4) 0.000(4)
C7 0.048(5) 0.062(5) 0.050(4) 0.014(4) 0.013(4) 0.014(4)
C8 0.046(5) 0.049(4) 0.048(4) 0.003(3) 0.006(4) 0.005(3)
C9 0.042(4) 0.053(4) 0.054(5) 0.003(3) 0.012(4) -0.002(3)
C10 0.057(6) 0.053(5) 0.065(5) 0.005(4) 0.022(5) 0.000(4)
C11 0.048(5) 0.060(5) 0.049(4) 0.008(3) 0.017(4) 0.010(4)
C12 0.056(6) 0.066(5) 0.046(4) 0.000(4) 0.011(4) 0.004(4)
C13 0.037(4) 0.064(5) 0.053(5) 0.001(4) 0.005(4) 0.001(4)
C14 0.043(5) 0.061(5) 0.051(5) 0.000(3) 0.005(4) 0.006(4)
C15 0.050(5) 0.080(6) 0.043(4) -0.001(4) -0.001(4) -0.003(4)
C16 0.058(6) 0.067(5) 0.059(5) -0.007(4) -0.012(4) -0.004(4)
C17 0.034(5) 0.083(6) 0.069(6) 0.001(5) -0.001(4) -0.008(4)
C18 0.053(6) 0.087(6) 0.053(5) 0.003(4) 0.008(4) -0.007(5)
C01 0.059(6) 0.058(5) 0.056(5) -0.005(4) 0.009(4) 0.013(4)
C02 0.058(6) 0.049(4) 0.056(5) 0.002(4) 0.012(4) 0.001(4)
C03 0.059(6) 0.049(4) 0.049(4) 0.005(3) 0.002(4) 0.002(4)
C04 0.048(5) 0.053(5) 0.073(6) 0.004(4) 0.005(4) 0.002(4)
C05 0.062(6) 0.054(5) 0.056(5) 0.004(4) 0.019(4) 0.003(4)
C06 0.088(8) 0.058(5) 0.046(5) 0.004(4) 0.014(5) 0.020(5)
C07 0.060(6) 0.080(6) 0.071(6) -0.011(5) -0.008(5) -0.003(5)
C08 0.079(7) 0.060(5) 0.063(6) 0.004(4) -0.012(5) 0.011(5)
C09 0.088(8) 0.070(6) 0.085(7) 0.015(5) 0.036(6) 0.009(6)

loop_
_atom_type_symbol
_atom_type_description
_atom_type_scat_dispersion_real
_atom_type_scat_dispersion_imag
_atom_type_scat_source
C C 0.0033 0.0016 'International Tables Vol C Tables 4.2.6.8 and 6.1.1.4'
H H 0.0000 0.0000 'International Tables Vol C Tables 4.2.6.8 and 6.1.1.4'
F F 0.0171 0.0103 'International Tables Vol C Tables 4.2.6.8 and 6.1.1.4'
Hg Hg -2.3894 9.2266 'International Tables Vol C Tables 4.2.6.8 and 6.1.1.4'

loop_
_geom_angle_atom_site_label_1
_geom_angle_atom_site_label_2
_geom_angle_atom_site_label_3
_geom_angle
_geom_angle_site_symmetry_1
_geom_angle_site_symmetry_3
_geom_angle_publ_flag
C1 Hg1 C8 176.4(3) . . ?
C1 Hg1 C04 92.6(3) . . ?
C8 Hg1 C04 85.9(3) . . ?
C14 Hg2 C7 174.6(3) . . ?
C14 Hg2 C06 95.2(3) . . ?
C7 Hg2 C06 86.9(3) . . ?
C2 Hg3 C13 176.3(3) . . ?
C2 Hg3 C02 87.4(3) . . ?
C13 Hg3 C02 94.8(3) . . ?
C6 C1 C2 118.2(7) . . ?
C6 C1 Hg1 122.1(6) . . ?
C2 C1 Hg1 119.6(6) . . ?
C3 C2 C1 117.2(8) . . ?
C3 C2 Hg3 120.6(7) . . ?
C1 C2 Hg3 122.2(6) . . ?
C2 C3 F3 118.6(8) . . ?
C2 C3 C4 123.8(9) . . ?
F3 C3 C4 117.6(7) . . ?
F4 C4 C3 121.7(9) . . ?
F4 C4 C5 120.0(8) . . ?
C3 C4 C5 118.3(8) . . ?
F5 C5 C4 118.9(8) . . ?
F5 C5 C6 120.9(9) . . ?
C4 C5 C6 120.1(8) . . ?
F6 C6 C1 119.6(8) . . ?
F6 C6 C5 118.0(8) . . ?
C1 C6 C5 122.4(8) . . ?
C12 C7 C8 118.3(8) . . ?
C12 C7 Hg2 119.0(7) . . ?
C8 C7 Hg2 122.7(6) . . ?
C9 C8 C7 117.7(7) . . ?
C9 C8 Hg1 120.0(6) . . ?
C7 C8 Hg1 122.3(6) . . ?
C8 C9 F9 119.7(7) . . ?
C8 C9 C10 122.8(8) . . ?
F9 C9 C10 117.5(8) . . ?
F10 C10 C11 120.5(8) . . ?
F10 C10 C9 119.9(8) . . ?
C11 C10 C9 119.6(8) . . ?
F11 C11 C10 120.1(8) . . ?
F11 C11 C12 121.8(8) . . ?
C10 C11 C12 118.1(7) . . ?
F12 C12 C7 120.4(8) . . ?
F12 C12 C11 116.2(7) . . ?
C7 C12 C11 123.4(8) . . ?
C18 C13 C14 117.7(8) . . ?
C18 C13 Hg3 119.4(6) . . ?
C14 C13 Hg3 122.8(6) . . ?
C15 C14 C13 116.8(8) . . ?
C15 C14 Hg2 122.9(6) . . ?
C13 C14 Hg2 120.2(6) . . ?
C14 C15 F15 119.9(8) . . ?
C14 C15 C16 124.6(8) . . ?
F15 C15 C16 115.5(7) . . ?
F16 C16 C17 120.4(9) . . ?
F16 C16 C15 121.5(8) . . ?
C17 C16 C15 118.1(8) . . ?
F17 C17 C16 118.9(8) . . ?
F17 C17 C18 122.8(8) . . ?
C16 C17 C18 118.3(8) . . ?
C13 C18 F18 118.8(8) . . ?
C13 C18 C17 124.5(8) . . ?
F18 C18 C17 116.7(8) . . ?
C06 C01 C02 119.4(9) . . ?
C06 C01 C07 120.3(9) . . ?
C02 C01 C07 120.3(8) . . ?
C01 C02 C03 121.6(8) . . ?
C01 C02 Hg3 93.1(5) . . ?
C03 C02 Hg3 100.5(5) . . ?
C02 C03 C04 117.4(8) . . ?
C02 C03 C08 122.2(8) . . ?
C04 C03 C08 120.3(9) . . ?
C05 C04 C03 121.7(8) . . ?
C05 C04 Hg1 95.9(5) . . ?
C03 C04 Hg1 91.1(5) . . ?
C04 C05 C06 118.9(8) . . ?
C04 C05 C09 120.6(9) . . ?
C06 C05 C09 120.5(9) . . ?
C01 C06 C05 121.0(9) . . ?
C01 C06 Hg2 95.3(6) . . ?
C05 C06 Hg2 99.4(5) . . ?

loop_
_geom_bond_atom_site_label_1
_geom_bond_atom_site_label_2
_geom_bond_distance
_geom_bond_site_symmetry_2
_geom_bond_publ_flag
Hg1 C1 2.071(8) . ?
Hg1 C8 2.074(8) . ?
Hg1 C04 3.506(8) . ?
Hg2 C14 2.065(8) . ?
Hg2 C7 2.078(9) . ?
Hg2 C06 3.445(8) . ?
Hg3 C2 2.053(8) . ?
Hg3 C13 2.066(8) . ?
Hg3 C02 3.443(8) . ?
F3 C3 1.372(10) . ?
F4 C4 1.341(9) . ?
F5 C5 1.351(9) . ?
F6 C6 1.335(10) . ?
F9 C9 1.368(10) . ?
F10 C10 1.352(10) . ?
F11 C11 1.346(9) . ?
F12 C12 1.364(10) . ?
F15 C15 1.377(9) . ?
F16 C16 1.335(9) . ?
F17 C17 1.353(10) . ?
F18 C18 1.371(10) . ?
C1 C6 1.350(11) . ?
C1 C2 1.462(12) . ?
C2 C3 1.366(11) . ?
C3 C4 1.374(12) . ?
C4 C5 1.377(13) . ?
C5 C6 1.388(12) . ?
C7 C12 1.369(11) . ?
C7 C8 1.409(11) . ?
C8 C9 1.366(11) . ?
C9 C10 1.381(11) . ?
C10 C11 1.366(12) . ?
C11 C12 1.374(12) . ?
C13 C18 1.364(12) . ?
C13 C14 1.422(11) . ?
C14 C15 1.355(11) . ?
C15 C16 1.396(12) . ?
C16 C17 1.361(12) . ?
C17 C18 1.372(12) . ?
C01 C06 1.372(13) . ?
C01 C02 1.387(11) . ?
C01 C07 1.553(13) . ?
C02 C03 1.392(12) . ?
C03 C04 1.401(12) . ?
C03 C08 1.499(12) . ?
C04 C05 1.382(12) . ?
C05 C06 1.392(14) . ?
C05 C09 1.505(12) . ?
